data_4075830
loop_
_publ_author_name
'Wang, Huadong'
'Gabba\"i, Fran\,cois P.'

_publ_section_title
;
 Synthesis, Structure, and Cyclic Voltammetry of
 4,6-Bis(dimesitylboryl)dibenzofuran:&#x00A0; Isolation of
 4,6-Dilithiobenzofuran and 4,5-Dilithio-9,9-dimethylxanthene as tmeda
 Adducts
;
_journal_issue 12
_journal_name_full Organometallics
_journal_page_first 2898
_journal_paper_doi 10.1021/om050165m
_journal_volume 24
_journal_year 2005
_chemical_formula_sum 'C42 H60 Li4 N6 O2'
_chemical_formula_weight 708.72
_chemical_name_common 4,6-Dilithiodibenzofuran-1.5(tmeda)
_chemical_name_systematic
; 
 ? 
;
_space_group_IT_number 4
_symmetry_space_group_name_Hall 'P 2yb'
_symmetry_space_group_name_H-M 'P 1 21 1'
_atom_sites_solution_hydrogens geom
_atom_sites_solution_primary direct
_atom_sites_solution_secondary difmap
_audit_creation_method SHELXL-97
_cell_angle_alpha 90.00
_cell_angle_beta 118.007(3)
_cell_angle_gamma 90.00
_cell_formula_units_Z 2
_cell_length_a 12.644(2)
_cell_length_b 14.450(3)
_cell_length_c 13.141(3)
_cell_measurement_temperature 110(2)
_cell_volume 2119.8(7)
_computing_structure_refinement 'SHELXL-97 (Sheldrick, 1997)'
_computing_structure_solution 'SHELXS-97 (Sheldrick, 1990)'
_diffrn_ambient_temperature 110(2)
_diffrn_measured_fraction_theta_full 0.996
_diffrn_measured_fraction_theta_max 0.996
_diffrn_radiation_monochromator graphite
_diffrn_radiation_source 'fine-focus sealed tube'
_diffrn_radiation_type MoK\a
_diffrn_radiation_wavelength 0.71073
_diffrn_reflns_av_R_equivalents 0.0389
_diffrn_reflns_av_sigmaI/netI 0.0761
_diffrn_reflns_limit_h_max 9
_diffrn_reflns_limit_h_min -14
_diffrn_reflns_limit_k_max 15
_diffrn_reflns_limit_k_min -16
_diffrn_reflns_limit_l_max 14
_diffrn_reflns_limit_l_min -13
_diffrn_reflns_number 9469
_diffrn_reflns_theta_full 23.28
_diffrn_reflns_theta_max 23.28
_diffrn_reflns_theta_min 1.76
_exptl_absorpt_coefficient_mu 0.067
_exptl_crystal_density_diffrn 1.110
_exptl_crystal_density_method 'not measured'
_exptl_crystal_F_000 764
_exptl_crystal_size_max 0.35
_exptl_crystal_size_mid 0.35
_exptl_crystal_size_min 0.34
_refine_diff_density_max 0.709
_refine_diff_density_min -0.252
_refine_diff_density_rms 0.050
_refine_ls_abs_structure_details 'Flack H D (1983), Acta Cryst. A39, 876-881'
_refine_ls_abs_structure_Flack -2(4)
_refine_ls_extinction_method none
_refine_ls_goodness_of_fit_ref 1.003
_refine_ls_hydrogen_treatment mixed
_refine_ls_matrix_type full
_refine_ls_number_parameters 482
_refine_ls_number_reflns 5749
_refine_ls_number_restraints 30
_refine_ls_restrained_S_all 1.012
_refine_ls_R_factor_all 0.1380
_refine_ls_R_factor_gt 0.0814
_refine_ls_shift/su_max 0.000
_refine_ls_shift/su_mean 0.000
_refine_ls_structure_factor_coef Fsqd
_refine_ls_weighting_details 'calc w=1/[\s^2^(Fo^2^)+(0.0300P)^2^+3.0000P] where P=(Fo^2^+2Fc^2^)/3'
_refine_ls_weighting_scheme calc
_refine_ls_wR_factor_gt 0.1611
_refine_ls_wR_factor_ref 0.1876
_reflns_number_gt 3132
_reflns_number_total 5749
_reflns_threshold_expression >2sigma(I)
_cod_data_source_file om050165msi20050214_031217.cif
_cod_data_source_block cpd1
_cod_original_cell_volume 2119.6(7)
_cod_database_code 4075830

loop_
_symmetry_equiv_pos_as_xyz
'x, y, z'
'-x, y+1/2, -z'

loop_
_atom_site_label
_atom_site_type_symbol
_atom_site_fract_x
_atom_site_fract_y
_atom_site_fract_z
_atom_site_U_iso_or_equiv
_atom_site_adp_type
_atom_site_occupancy
_atom_site_symmetry_multiplicity
_atom_site_calc_flag
_atom_site_refinement_flags
_atom_site_disorder_assembly
_atom_site_disorder_group
Li1 Li 1.2734(13) 0.4713(11) -0.8131(13) 0.0635(14) Uani 1 1 d . A .
Li2 Li 1.2732(13) 0.2966(11) -0.8176(13) 0.0635(14) Uani 1 1 d . . .
Li3 Li 0.9723(11) 0.4789(9) -0.6656(10) 0.0635(14) Uani 1 1 d . . .
Li4 Li 0.9446(11) 0.3135(9) -0.6426(10) 0.0635(14) Uani 1 1 d . . .
O1 O 1.2275(2) 0.3825(4) -0.6162(2) 0.0428(9) Uani 1 1 d . A .
O2 O 0.9981(3) 0.3811(6) -0.8563(3) 0.0662(12) Uani 1 1 d . A .
C1A C 1.4155(4) 0.3800(9) -0.4625(4) 0.0547(15) Uani 1 1 d . A .
C1 C 1.5394(5) 0.3816(11) -0.4152(4) 0.093(3) Uani 1 1 d . . .
H4A H 1.5885 0.3863 -0.3342 0.111 Uiso 1 1 calc R . .
C2 C 1.5899(5) 0.3761(11) -0.4887(5) 0.083(2) Uani 1 1 d . A .
H3A H 1.6740 0.3688 -0.4581 0.100 Uiso 1 1 calc R . .
C3 C 1.5166(4) 0.3814(8) -0.6080(4) 0.0551(16) Uani 1 1 d . . .
H2A H 1.5555 0.3852 -0.6546 0.066 Uiso 1 1 calc R A .
C4A C 1.3501(4) 0.3804(7) -0.5828(4) 0.0419(13) Uani 1 1 d . . .
C4 C 1.3916(4) 0.3816(6) -0.6649(4) 0.0400(12) Uani 1 1 d . A .
C6 C 1.1045(4) 0.3826(7) -0.5182(4) 0.0454(13) Uani 1 1 d . A .
C6A C 1.2150(4) 0.3819(7) -0.5142(4) 0.0415(13) Uani 1 1 d . . .
C7 C 1.1186(4) 0.3809(7) -0.4060(4) 0.0524(15) Uani 1 1 d . . .
H7A H 1.0479 0.3790 -0.3976 0.063 Uiso 1 1 calc R A .
C8 C 1.2278(5) 0.3818(8) -0.3058(4) 0.0544(15) Uani 1 1 d . A .
H6A H 1.2290 0.3841 -0.2330 0.065 Uiso 1 1 calc R . .
C9A C 1.3282(4) 0.3792(8) -0.4190(4) 0.0509(15) Uani 1 1 d . A .
C9 C 1.3336(5) 0.3796(9) -0.3107(4) 0.0612(17) Uani 1 1 d . . .
H5A H 1.4083 0.3783 -0.2423 0.073 Uiso 1 1 calc R A .
C21A C 0.8988(4) 0.3868(7) -1.0526(4) 0.0410(13) Uani 1 1 d . A .
C21 C 0.8957(4) 0.3838(7) -1.1596(4) 0.0520(15) Uani 1 1 d . . .
H24A H 0.8217 0.3809 -1.2287 0.062 Uiso 1 1 calc R . .
C22 C 1.0032(5) 0.3853(8) -1.1624(4) 0.0601(17) Uani 1 1 d . A .
H23A H 1.0032 0.3865 -1.2347 0.072 Uiso 1 1 calc R . .
C23 C 1.1115(5) 0.3851(9) -1.0617(4) 0.0653(18) Uani 1 1 d . . .
H22A H 1.1826 0.3868 -1.0693 0.078 Uiso 1 1 calc R A .
C24 C 1.1249(4) 0.3826(9) -0.9487(4) 0.0642(18) Uani 1 1 d . A .
C24A C 1.0117(4) 0.3825(8) -0.9565(4) 0.0506(14) Uani 1 1 d . . .
C26 C 0.8312(4) 0.3825(7) -0.8112(4) 0.0490(14) Uani 1 1 d . A .
C26A C 0.8741(4) 0.3848(7) -0.8913(4) 0.0450(13) Uani 1 1 d . . .
C27 C 0.7069(4) 0.3857(7) -0.8693(4) 0.0523(15) Uani 1 1 d . . .
H27A H 0.6665 0.3863 -0.8239 0.063 Uiso 1 1 calc R A .
C28 C 0.6368(4) 0.3879(7) -0.9879(4) 0.0520(16) Uani 1 1 d . A .
H26A H 0.5522 0.3911 -1.0199 0.062 Uiso 1 1 calc R . .
C29A C 0.8107(4) 0.3831(7) -1.0112(4) 0.0396(12) Uani 1 1 d . A .
C29 C 0.6876(4) 0.3856(8) -1.0599(4) 0.0502(14) Uani 1 1 d . . .
H25A H 0.6392 0.3857 -1.1413 0.060 Uiso 1 1 calc R A .
C31 C 0.8048(11) 0.1470(7) -0.7169(12) 0.120(5) Uani 1 1 d . . .
H31A H 0.7550 0.1882 -0.7809 0.181 Uiso 1 1 calc R . .
H31B H 0.7539 0.1006 -0.7069 0.181 Uiso 1 1 calc R . .
H31C H 0.8637 0.1160 -0.7338 0.181 Uiso 1 1 calc R . .
C32 C 0.7881(10) 0.2476(9) -0.5858(9) 0.111(4) Uani 1 1 d . . .
H32A H 0.8302 0.2850 -0.5159 0.167 Uiso 1 1 calc R . .
H32B H 0.7368 0.2023 -0.5746 0.167 Uiso 1 1 calc R . .
H32C H 0.7387 0.2880 -0.6509 0.167 Uiso 1 1 calc R . .
C33 C 0.9459(9) 0.1459(8) -0.5149(12) 0.162(7) Uani 1 1 d . . .
H33A H 0.9587 0.1773 -0.4430 0.194 Uiso 1 1 calc R . .
H33B H 0.9019 0.0879 -0.5201 0.194 Uiso 1 1 calc R . .
C34 C 1.0550(12) 0.1217(8) -0.5016(11) 0.118(5) Uani 1 1 d . . .
H34A H 1.0994 0.1782 -0.5010 0.142 Uiso 1 1 calc R . .
H34B H 1.0448 0.0833 -0.5680 0.142 Uiso 1 1 calc R . .
C35 C 1.1961(9) 0.1229(7) -0.2903(10) 0.100(4) Uani 1 1 d . . .
H35A H 1.1418 0.1599 -0.2726 0.150 Uiso 1 1 calc R . .
H35B H 1.2495 0.1641 -0.3043 0.150 Uiso 1 1 calc R . .
H35C H 1.2438 0.0821 -0.2251 0.150 Uiso 1 1 calc R . .
C36 C 1.2148(9) 0.0127(8) -0.4176(10) 0.098(4) Uani 1 1 d . . .
H36A H 1.2657 -0.0256 -0.3508 0.148 Uiso 1 1 calc R . .
H36B H 1.2651 0.0554 -0.4342 0.148 Uiso 1 1 calc R . .
H36C H 1.1697 -0.0270 -0.4847 0.148 Uiso 1 1 calc R . .
C41 C 1.3468(16) 0.2464(12) -1.0132(13) 0.082(6) Uani 0.497(8) 1 d PD A 1
H41A H 1.3313 0.3132 -1.0201 0.123 Uiso 0.497(8) 1 calc PR A 1
H41B H 1.2807 0.2144 -1.0773 0.123 Uiso 0.497(8) 1 calc PR A 1
H41C H 1.4218 0.2339 -1.0155 0.123 Uiso 0.497(8) 1 calc PR A 1
C42 C 1.4780(13) 0.1921(11) -0.8118(15) 0.069(6) Uani 0.497(8) 1 d PD A 1
H42A H 1.5329 0.2415 -0.8077 0.103 Uiso 0.497(8) 1 calc PR A 1
H42B H 1.5048 0.1332 -0.8288 0.103 Uiso 0.497(8) 1 calc PR A 1
H42C H 1.4772 0.1875 -0.7377 0.103 Uiso 0.497(8) 1 calc PR A 1
C43 C 1.292(2) 0.1254(12) -0.917(2) 0.125(7) Uani 0.497(8) 1 d PD A 1
H43A H 1.3328 0.0757 -0.9371 0.150 Uiso 0.497(8) 1 calc PR A 1
H43B H 1.2096 0.1313 -0.9807 0.150 Uiso 0.497(8) 1 calc PR A 1
C44 C 1.287(3) 0.099(2) -0.807(3) 0.125(7) Uani 0.497(8) 1 d PD A 1
H44A H 1.3656 0.1085 -0.7384 0.150 Uiso 0.497(8) 1 calc PR A 1
H44B H 1.2631 0.0332 -0.8097 0.150 Uiso 0.497(8) 1 calc PR A 1
C45 C 1.211(2) 0.1669(14) -0.6925(17) 0.125(7) Uani 0.497(8) 1 d PD A 1
H45A H 1.1643 0.2176 -0.6842 0.188 Uiso 0.497(8) 1 calc PR A 1
H45B H 1.2964 0.1771 -0.6402 0.188 Uiso 0.497(8) 1 calc PR A 1
H45C H 1.1860 0.1081 -0.6733 0.188 Uiso 0.497(8) 1 calc PR A 1
C46 C 1.0657(11) 0.1655(10) -0.8928(12) 0.066(5) Uani 0.497(8) 1 d PD A 1
H46A H 1.0227 0.2100 -0.8695 0.099 Uiso 0.497(8) 1 calc PR A 1
H46B H 1.0311 0.1037 -0.8992 0.099 Uiso 0.497(8) 1 calc PR A 1
H46C H 1.0587 0.1838 -0.9675 0.099 Uiso 0.497(8) 1 calc PR A 1
C51 C 1.4766(10) 0.5480(11) -0.8379(14) 0.216(11) Uani 1 1 d D . .
H51A H 1.4848 0.4892 -0.8707 0.325 Uiso 1 1 calc R . .
H51B H 1.5197 0.5443 -0.7536 0.325 Uiso 1 1 calc R . .
H51C H 1.5103 0.5981 -0.8641 0.325 Uiso 1 1 calc R . .
C52 C 1.2917(11) 0.5893(11) -0.9912(10) 0.190(8) Uani 1 1 d D . .
H52A H 1.3045 0.5412 -1.0368 0.285 Uiso 1 1 calc R . .
H52B H 1.3216 0.6486 -1.0034 0.285 Uiso 1 1 calc R . .
H52C H 1.2059 0.5946 -1.0152 0.285 Uiso 1 1 calc R . .
C53 C 1.339(3) 0.6538(13) -0.813(2) 0.312(17) Uani 1 1 d D . .
H53A H 1.4056 0.6543 -0.7325 0.374 Uiso 1 1 calc R A .
H53B H 1.3485 0.7093 -0.8518 0.374 Uiso 1 1 calc R . .
C54 C 1.224(2) 0.6612(14) -0.809(2) 0.312(17) Uani 1 1 d D A .
H54A H 1.2258 0.7175 -0.7651 0.374 Uiso 1 1 calc R . .
H54B H 1.1581 0.6682 -0.8882 0.374 Uiso 1 1 calc R . .
C55 C 1.0782(14) 0.5794(10) -0.762(2) 0.323(16) Uani 1 1 d D A .
H55A H 1.0171 0.5699 -0.8417 0.484 Uiso 1 1 calc R . .
H55B H 1.0637 0.6385 -0.7336 0.484 Uiso 1 1 calc R . .
H55C H 1.0742 0.5289 -0.7137 0.484 Uiso 1 1 calc R . .
C56 C 1.2806(18) 0.6004(10) -0.6305(13) 0.264(13) Uani 1 1 d D A .
H56A H 1.3634 0.6046 -0.6173 0.396 Uiso 1 1 calc R . .
H56B H 1.2742 0.5502 -0.5834 0.396 Uiso 1 1 calc R . .
H56C H 1.2574 0.6590 -0.6090 0.396 Uiso 1 1 calc R . .
C411 C 1.2864(15) 0.1687(12) -1.0022(14) 0.069(2) Uani 0.503(8) 1 d PD A 2
H41D H 1.2570 0.2221 -1.0542 0.104 Uiso 0.503(8) 1 calc PR A 2
H41E H 1.2185 0.1303 -1.0117 0.104 Uiso 0.503(8) 1 calc PR A 2
H41F H 1.3405 0.1321 -1.0205 0.104 Uiso 0.503(8) 1 calc PR A 2
C421 C 1.4570(15) 0.2519(12) -0.8818(16) 0.069(2) Uani 0.503(8) 1 d PD A 2
H42D H 1.4272 0.3000 -0.9412 0.104 Uiso 0.503(8) 1 calc PR A 2
H42E H 1.5059 0.2077 -0.8981 0.104 Uiso 0.503(8) 1 calc PR A 2
H42F H 1.5058 0.2804 -0.8062 0.104 Uiso 0.503(8) 1 calc PR A 2
C431 C 1.4106(14) 0.1336(10) -0.7947(14) 0.069(2) Uani 0.503(8) 1 d PD A 2
H43C H 1.4656 0.1613 -0.7192 0.083 Uiso 0.503(8) 1 calc PR A 2
H43D H 1.4541 0.0877 -0.8170 0.083 Uiso 0.503(8) 1 calc PR A 2
C441 C 1.299(2) 0.0931(16) -0.7961(19) 0.069(2) Uani 0.503(8) 1 d PD A 2
H44C H 1.2330 0.0896 -0.8761 0.083 Uiso 0.503(8) 1 calc PR A 2
H44D H 1.3155 0.0299 -0.7631 0.083 Uiso 0.503(8) 1 calc PR A 2
C451 C 1.3286(14) 0.1603(11) -0.5980(12) 0.069(2) Uani 0.503(8) 1 d PD A 2
H45D H 1.2881 0.2039 -0.5707 0.104 Uiso 0.503(8) 1 calc PR A 2
H45E H 1.4111 0.1810 -0.5724 0.104 Uiso 0.503(8) 1 calc PR A 2
H45F H 1.3294 0.0987 -0.5665 0.104 Uiso 0.503(8) 1 calc PR A 2
C461 C 1.1348(13) 0.1449(12) -0.7524(14) 0.069(2) Uani 0.503(8) 1 d PD A 2
H46D H 1.0849 0.1407 -0.8361 0.104 Uiso 0.503(8) 1 calc PR A 2
H46E H 1.1096 0.1983 -0.7231 0.104 Uiso 0.503(8) 1 calc PR A 2
H46F H 1.1257 0.0883 -0.7162 0.104 Uiso 0.503(8) 1 calc PR A 2
N1 N 0.8689(6) 0.2028(6) -0.6080(7) 0.069(2) Uani 1 1 d . . .
N2 N 1.1274(8) 0.0682(6) -0.3912(8) 0.091(3) Uani 1 1 d . . .
N3 N 1.3565(15) 0.2132(14) -0.9034(15) 0.079(4) Uani 0.497(8) 1 d PD A 1
N4 N 1.1922(11) 0.1638(11) -0.8065(13) 0.079(4) Uani 0.497(8) 1 d PD A 1
N5 N 1.3529(7) 0.5660(5) -0.8749(7) 0.086(3) Uani 1 1 d D A .
N6 N 1.1993(13) 0.5808(7) -0.7550(11) 0.160(5) Uani 1 1 d D . .
N31 N 1.3519(13) 0.2016(11) -0.8814(13) 0.052(3) Uani 0.503(8) 1 d PD A 2
N41 N 1.2646(10) 0.1564(8) -0.7243(11) 0.052(3) Uani 0.503(8) 1 d PD A 2

loop_
_atom_site_aniso_label
_atom_site_aniso_U_11
_atom_site_aniso_U_22
_atom_site_aniso_U_33
_atom_site_aniso_U_23
_atom_site_aniso_U_13
_atom_site_aniso_U_12
Li1 0.052(3) 0.081(4) 0.054(3) 0.002(4) 0.022(2) 0.016(4)
Li2 0.052(3) 0.081(4) 0.054(3) 0.002(4) 0.022(2) 0.016(4)
Li3 0.052(3) 0.081(4) 0.054(3) 0.002(4) 0.022(2) 0.016(4)
Li4 0.052(3) 0.081(4) 0.054(3) 0.002(4) 0.022(2) 0.016(4)
O1 0.0306(18) 0.064(2) 0.0342(17) 0.009(3) 0.0152(15) 0.013(3)
O2 0.036(2) 0.129(4) 0.0293(18) 0.011(4) 0.0117(16) 0.024(4)
C1A 0.033(3) 0.095(5) 0.033(3) 0.002(6) 0.012(2) 0.007(6)
C1 0.039(4) 0.196(9) 0.033(3) 0.027(8) 0.009(3) 0.045(8)
C2 0.035(3) 0.165(8) 0.048(3) -0.015(8) 0.019(3) -0.008(7)
C3 0.038(3) 0.091(5) 0.044(3) 0.016(6) 0.025(3) 0.019(6)
C4A 0.035(3) 0.053(4) 0.036(3) -0.016(5) 0.015(2) -0.004(5)
C4 0.037(3) 0.047(3) 0.038(3) -0.002(5) 0.020(2) 0.001(5)
C6 0.044(3) 0.057(4) 0.044(3) 0.012(5) 0.027(2) 0.019(5)
C6A 0.041(3) 0.053(4) 0.027(2) 0.006(5) 0.013(2) 0.008(5)
C7 0.046(3) 0.070(4) 0.048(3) -0.003(6) 0.029(3) -0.013(6)
C8 0.059(4) 0.072(4) 0.039(3) -0.007(6) 0.029(3) 0.002(6)
C9A 0.047(3) 0.076(4) 0.032(3) 0.009(5) 0.021(3) 0.009(5)
C9 0.045(3) 0.098(5) 0.035(3) 0.000(6) 0.014(2) 0.008(6)
C21A 0.037(3) 0.051(4) 0.030(3) 0.006(5) 0.012(2) -0.011(5)
C21 0.041(3) 0.076(4) 0.036(3) -0.002(6) 0.016(2) 0.025(5)
C22 0.056(4) 0.094(5) 0.037(3) -0.014(6) 0.027(3) -0.014(6)
C23 0.042(3) 0.104(5) 0.052(3) -0.010(7) 0.023(3) 0.016(6)
C24 0.035(3) 0.114(5) 0.040(3) -0.019(7) 0.015(2) -0.016(6)
C24A 0.041(3) 0.078(4) 0.036(3) -0.006(6) 0.020(2) 0.000(6)
C26 0.044(3) 0.064(4) 0.041(3) 0.011(5) 0.021(2) -0.004(5)
C26A 0.029(3) 0.066(4) 0.038(3) 0.009(5) 0.014(2) -0.002(5)
C27 0.046(3) 0.069(4) 0.046(3) -0.002(6) 0.025(3) 0.014(5)
C28 0.035(3) 0.081(5) 0.035(3) 0.011(5) 0.011(2) 0.020(5)
C29A 0.031(3) 0.055(3) 0.031(3) 0.009(5) 0.013(2) 0.000(5)
C29 0.036(3) 0.076(4) 0.036(3) -0.001(6) 0.015(2) 0.005(5)
C31 0.102(9) 0.060(7) 0.165(13) -0.004(8) 0.034(9) 0.028(6)
C32 0.122(11) 0.135(10) 0.087(8) 0.045(7) 0.058(8) 0.059(8)
C33 0.019(4) 0.160(12) 0.248(15) 0.150(11) 0.013(6) 0.023(6)
C34 0.129(12) 0.144(11) 0.146(10) 0.073(8) 0.119(9) 0.048(8)
C35 0.049(6) 0.072(7) 0.131(10) -0.015(7) 0.002(6) -0.028(5)
C36 0.065(8) 0.091(8) 0.121(10) 0.037(7) 0.028(7) -0.005(6)
C41 0.109(14) 0.083(13) 0.088(12) -0.010(10) 0.076(11) 0.008(10)
C42 0.030(9) 0.033(9) 0.126(15) -0.004(9) 0.024(9) 0.007(7)
C43 0.131(11) 0.069(9) 0.25(2) -0.075(11) 0.151(14) -0.025(8)
C44 0.131(11) 0.069(9) 0.25(2) -0.075(11) 0.151(14) -0.025(8)
C45 0.131(11) 0.069(9) 0.25(2) -0.075(11) 0.151(14) -0.025(8)
C46 0.049(9) 0.045(9) 0.082(10) -0.013(8) 0.013(8) -0.016(7)
C51 0.062(9) 0.25(2) 0.32(2) 0.193(18) 0.071(12) 0.010(10)
C52 0.127(11) 0.28(2) 0.138(11) 0.140(13) 0.043(9) -0.041(12)
C53 0.64(6) 0.081(7) 0.270(13) 0.044(8) 0.26(3) 0.04(2)
C54 0.64(6) 0.081(7) 0.270(13) 0.044(8) 0.26(3) 0.04(2)
C55 0.172(16) 0.098(12) 0.63(5) -0.042(18) 0.13(2) 0.069(11)
C56 0.55(4) 0.119(12) 0.28(2) -0.122(14) 0.33(3) -0.070(18)
C411 0.087(6) 0.052(5) 0.087(5) -0.011(4) 0.056(4) -0.019(4)
C421 0.087(6) 0.052(5) 0.087(5) -0.011(4) 0.056(4) -0.019(4)
C431 0.087(6) 0.052(5) 0.087(5) -0.011(4) 0.056(4) -0.019(4)
C441 0.087(6) 0.052(5) 0.087(5) -0.011(4) 0.056(4) -0.019(4)
C451 0.087(6) 0.052(5) 0.087(5) -0.011(4) 0.056(4) -0.019(4)
C461 0.087(6) 0.052(5) 0.087(5) -0.011(4) 0.056(4) -0.019(4)
N1 0.033(4) 0.081(5) 0.076(6) 0.021(5) 0.011(4) -0.001(4)
N2 0.064(6) 0.076(6) 0.091(7) 0.026(5) 0.000(5) -0.003(5)
N3 0.052(7) 0.104(10) 0.081(8) -0.018(7) 0.031(6) -0.036(6)
N4 0.052(7) 0.104(10) 0.081(8) -0.018(7) 0.031(6) -0.036(6)
N5 0.059(5) 0.072(5) 0.116(7) 0.044(5) 0.032(5) 0.000(4)
N6 0.217(14) 0.075(7) 0.191(12) 0.004(8) 0.099(11) 0.069(8)
N31 0.049(6) 0.053(7) 0.073(7) -0.002(5) 0.044(6) 0.024(5)
N41 0.049(6) 0.053(7) 0.073(7) -0.002(5) 0.044(6) 0.024(5)

loop_
_atom_type_symbol
_atom_type_description
_atom_type_scat_dispersion_real
_atom_type_scat_dispersion_imag
_atom_type_scat_source
C C 0.0033 0.0016 'International Tables Vol C Tables 4.2.6.8 and 6.1.1.4'
H H 0.0000 0.0000 'International Tables Vol C Tables 4.2.6.8 and 6.1.1.4'
O O 0.0106 0.0060 'International Tables Vol C Tables 4.2.6.8 and 6.1.1.4'
N N 0.0061 0.0033 'International Tables Vol C Tables 4.2.6.8 and 6.1.1.4'
Li Li -0.0003 0.0001 'International Tables Vol C Tables 4.2.6.8 and 6.1.1.4'

loop_
_geom_angle_atom_site_label_1
_geom_angle_atom_site_label_2
_geom_angle_atom_site_label_3
_geom_angle
_geom_angle_site_symmetry_1
_geom_angle_site_symmetry_3
N5 Li1 N6 91.4(7) . .
N5 Li1 C4 118.4(7) . .
N6 Li1 C4 110.0(8) . .
N5 Li1 C24 115.9(8) . .
N6 Li1 C24 110.8(8) . .
C4 Li1 C24 108.9(7) . .
N5 Li1 Li2 130.2(9) . .
N6 Li1 Li2 138.4(10) . .
C4 Li1 Li2 55.4(6) . .
C24 Li1 Li2 55.2(6) . .
N5 Li1 C53 34.0(5) . .
N6 Li1 C53 58.6(7) . .
C4 Li1 C53 118.3(9) . .
C24 Li1 C53 132.4(9) . .
Li2 Li1 C53 161.9(10) . .
N31 Li2 N4 77.2(8) . .
N31 Li2 N3 8.9(7) . .
N4 Li2 N3 84.7(8) . .
N31 Li2 C4 118.6(8) . .
N4 Li2 C4 123.7(8) . .
N3 Li2 C4 118.5(8) . .
N31 Li2 C24 116.2(8) . .
N4 Li2 C24 106.6(8) . .
N3 Li2 C24 109.6(8) . .
C4 Li2 C24 110.7(7) . .
N31 Li2 N41 78.1(7) . .
N4 Li2 N41 25.8(4) . .
N3 Li2 N41 87.0(7) . .
C4 Li2 N41 100.3(7) . .
C24 Li2 N41 129.9(8) . .
N31 Li2 Li1 132.2(10) . .
N4 Li2 Li1 149.4(10) . .
N3 Li2 Li1 123.9(10) . .
C4 Li2 Li1 55.5(6) . .
C24 Li2 Li1 56.9(6) . .
N41 Li2 Li1 146.4(10) . .
N2 Li3 C6 112.0(6) 2_754 .
N2 Li3 C26 106.8(6) 2_754 .
C6 Li3 C26 107.2(6) . .
N2 Li3 Li4 113.4(6) 2_754 .
C6 Li3 Li4 53.5(5) . .
C26 Li3 Li4 55.1(5) . .
N2 Li3 C55 110.0(7) 2_754 .
C6 Li3 C55 113.3(6) . .
C26 Li3 C55 107.2(6) . .
Li4 Li3 C55 136.3(7) . .
N1 Li4 C6 124.7(7) . .
N1 Li4 C26 115.2(6) . .
C6 Li4 C26 118.8(7) . .
N1 Li4 Li3 155.2(7) . .
C6 Li4 Li3 60.4(5) . .
C26 Li4 Li3 60.3(5) . .
N1 Li4 C32 30.9(4) . .
C6 Li4 C32 121.4(6) . .
C26 Li4 C32 103.2(5) . .
Li3 Li4 C32 124.3(6) . .
C4A O1 C6A 107.6(3) . .
C24A O2 C26A 107.5(3) . .
C1 C1A C4A 116.7(5) . .
C1 C1A C9A 136.5(4) . .
C4A C1A C9A 106.8(4) . .
C1A C1 C2 118.6(5) . .
C1 C2 C3 119.8(5) . .
C4 C3 C2 126.0(5) . .
C1A C4A O1 109.5(4) . .
C1A C4A C4 129.3(4) . .
O1 C4A C4 121.2(4) . .
C3 C4 C4A 109.1(4) . .
C3 C4 Li2 126.5(7) . .
C4A C4 Li2 110.5(6) . .
C3 C4 Li1 126.5(7) . .
C4A C4 Li1 109.8(6) . .
Li2 C4 Li1 69.0(4) . .
C6A C6 C7 109.7(4) . .
C6A C6 Li4 126.9(6) . .
C7 C6 Li4 113.6(6) . .
C6A C6 Li3 110.8(6) . .
C7 C6 Li3 124.9(6) . .
Li4 C6 Li3 66.1(5) . .
C6 C6A C9A 129.3(4) . .
C6 C6A O1 121.7(4) . .
C9A C6A O1 109.0(4) . .
C8 C7 C6 125.1(5) . .
C9 C8 C7 120.9(5) . .
C6A C9A C9 117.1(5) . .
C6A C9A C1A 107.1(4) . .
C9 C9A C1A 135.7(5) . .
C8 C9 C9A 117.9(5) . .
C21 C21A C24A 116.5(4) . .
C21 C21A C29A 135.8(4) . .
C24A C21A C29A 107.3(4) . .
C22 C21 C21A 117.9(4) . .
C21 C22 C23 121.3(5) . .
C22 C23 C24 125.4(5) . .
C24A C24 C23 108.2(4) . .
C24A C24 Li2 121.3(8) . .
C23 C24 Li2 117.9(7) . .
C24A C24 Li1 120.1(7) . .
C23 C24 Li1 117.1(7) . .
Li2 C24 Li1 68.0(4) . .
C24 C24A C21A 130.5(5) . .
C24 C24A O2 120.5(4) . .
C21A C24A O2 109.0(4) . .
C27 C26 C26A 109.0(4) . .
C27 C26 Li4 126.5(6) . .
C26A C26 Li4 117.6(6) . .
C27 C26 Li3 131.0(7) . .
C26A C26 Li3 100.6(6) . .
Li4 C26 Li3 64.6(4) . .
C29A C26A C26 129.2(4) . .
C29A C26A O2 109.2(4) . .
C26 C26A O2 121.4(4) . .
C28 C27 C26 125.5(5) . .
C29 C28 C27 121.1(5) . .
C29 C29A C26A 116.8(4) . .
C29 C29A C21A 136.2(4) . .
C26A C29A C21A 106.7(4) . .
C28 C29 C29A 118.2(4) . .
N1 C32 Li4 50.2(6) . .
C34 C33 N1 120.6(11) . .
C33 C34 N2 112.2(8) . .
N3 C43 C44 112(2) . .
C43 C44 N4 103.4(18) . .
C54 C53 N5 115(2) . .
C54 C53 Li1 76.7(16) . .
N5 C53 Li1 48.0(8) . .
N6 C54 C53 113(2) . .
N6 C55 Li3 135.3(11) . .
N31 C431 C441 97.1(15) . .
N41 C441 C431 107.2(16) . .
C32 N1 C33 112.0(10) . .
C32 N1 C31 109.7(8) . .
C33 N1 C31 110.8(10) . .
C32 N1 Li4 98.9(8) . .
C33 N1 Li4 116.6(7) . .
C31 N1 Li4 108.1(8) . .
C35 N2 C34 115.8(9) . .
C35 N2 C36 108.1(8) . .
C34 N2 C36 103.1(9) . .
C35 N2 Li3 102.0(8) . 2_744
C34 N2 Li3 116.5(7) . 2_744
C36 N2 Li3 111.4(7) . 2_744
C41 N3 C42 116.4(15) . .
C41 N3 C43 112.2(17) . .
C42 N3 C43 103.0(17) . .
C41 N3 Li2 118.6(14) . .
C42 N3 Li2 104.9(13) . .
C43 N3 Li2 99.2(12) . .
C45 N4 C46 113.8(14) . .
C45 N4 C44 106.6(17) . .
C46 N4 C44 125.5(17) . .
C45 N4 Li2 101.0(13) . .
C46 N4 Li2 107.8(11) . .
C44 N4 Li2 98.3(14) . .
C52 N5 C51 111.9(10) . .
C52 N5 C53 103.7(12) . .
C51 N5 C53 110.0(13) . .
C52 N5 Li1 117.9(8) . .
C51 N5 Li1 113.7(8) . .
C53 N5 Li1 97.9(11) . .
C54 N6 C55 115.4(13) . .
C54 N6 C56 100.6(14) . .
C55 N6 C56 103.0(13) . .
C54 N6 Li1 100.7(12) . .
C55 N6 Li1 125.1(11) . .
C56 N6 Li1 109.7(9) . .
C431 N31 C411 117.1(15) . .
C431 N31 C421 101.8(13) . .
C411 N31 C421 101.5(12) . .
C431 N31 Li2 107.5(11) . .
C411 N31 Li2 120.6(12) . .
C421 N31 Li2 105.7(12) . .
C451 N41 C461 103.9(11) . .
C451 N41 C441 124.1(13) . .
C461 N41 C441 112.2(13) . .
C451 N41 Li2 114.4(10) . .
C461 N41 Li2 105.8(9) . .
C441 N41 Li2 95.5(11) . .

loop_
_geom_bond_atom_site_label_1
_geom_bond_atom_site_label_2
_geom_bond_distance
_geom_bond_site_symmetry_2
Li1 N5 2.076(18) .
Li1 N6 2.154(17) .
Li1 C4 2.229(16) .
Li1 C24 2.280(17) .
Li1 Li2 2.524(14) .
Li1 C53 2.76(3) .
Li2 N31 2.09(2) .
Li2 N4 2.21(2) .
Li2 N3 2.23(3) .
Li2 C4 2.226(17) .
Li2 C24 2.235(17) .
Li2 N41 2.40(2) .
Li3 N2 2.167(15) 2_754
Li3 C6 2.333(14) .
Li3 C26 2.361(15) .
Li3 Li4 2.455(18) .
Li3 C55 2.66(2) .
Li4 N1 2.022(16) .
Li4 C6 2.157(15) .
Li4 C26 2.231(14) .
Li4 C32 2.601(18) .
O1 C4A 1.399(5) .
O1 C6A 1.421(5) .
O2 C24A 1.405(5) .
O2 C26A 1.413(5) .
C1A C1 1.388(7) .
C1A C4A 1.398(6) .
C1A C9A 1.463(7) .
C1 C2 1.388(7) .
C2 C3 1.399(7) .
C3 C4 1.395(6) .
C4A C4 1.404(6) .
C6 C6A 1.372(6) .
C6 C7 1.400(6) .
C6A C9A 1.391(6) .
C7 C8 1.390(6) .
C8 C9 1.369(7) .
C9A C9 1.392(6) .
C21A C21 1.389(6) .
C21A C24A 1.394(6) .
C21A C29A 1.453(6) .
C21 C22 1.377(7) .
C22 C23 1.388(6) .
C23 C24 1.413(7) .
C24 C24A 1.386(7) .
C26 C27 1.388(6) .
C26 C26A 1.393(6) .
C26A C29A 1.392(6) .
C27 C28 1.385(6) .
C28 C29 1.371(6) .
C29A C29 1.377(6) .
C31 N1 1.505(13) .
C32 N1 1.352(12) .
C33 C34 1.352(10) .
C33 N1 1.415(11) .
C34 N2 1.514(13) .
C35 N2 1.434(12) .
C36 N2 1.532(14) .
C41 N3 1.470(16) .
C42 N3 1.472(16) .
C43 N3 1.473(17) .
C43 C44 1.520(19) .
C44 N4 1.529(17) .
C45 N4 1.402(16) .
C46 N4 1.463(14) .
C51 N5 1.427(11) .
C52 N5 1.392(10) .
C53 C54 1.486(19) .
C53 N5 1.562(16) .
C54 N6 1.467(15) .
C55 N6 1.493(14) .
C56 N6 1.495(14) .
C411 N31 1.482(16) .
C421 N31 1.517(15) .
C431 N31 1.422(15) .
C431 C441 1.520(18) .
C441 N41 1.517(17) .
C451 N41 1.466(15) .
C461 N41 1.512(15) .
N2 Li3 2.167(15) 2_744
